data_7202335
loop_
_publ_author_name
'Sun, Hao-Ling'
'Wang, Zhe-Ming'
'Gao, Song'
'Batten, Stuart R.'

_publ_section_title
;
 Transition metal coordination frameworks with bridges of
 1,2-bis(4-pyridyl)ethane-N,N&#x2032;-dioxide incorporating anions of
 different size
;
_journal_issue 12
_journal_name_full CrystEngComm
_journal_page_first 1796
_journal_paper_doi 10.1039/b810245g
_journal_volume 10
_journal_year 2008
_chemical_formula_sum 'C36 H40 Cl2 Cu N6 O16'
_chemical_formula_weight 947.18
_chemical_name_systematic
;
?
;
_space_group_IT_number 2
_symmetry_cell_setting triclinic
_symmetry_space_group_name_Hall '-P 1'
_symmetry_space_group_name_H-M 'P -1'
_atom_sites_solution_hydrogens geom
_atom_sites_solution_primary direct
_atom_sites_solution_secondary difmap
_audit_creation_method SHELXL-97
_cell_angle_alpha 114.664(2)
_cell_angle_beta 99.7320(10)
_cell_angle_gamma 95.8000(10)
_cell_formula_units_Z 1
_cell_length_a 5.8754(2)
_cell_length_b 13.3670(3)
_cell_length_c 14.6338(4)
_cell_measurement_reflns_used 16524
_cell_measurement_temperature 293(2)
_cell_measurement_theta_max 27.485
_cell_measurement_theta_min 3.395
_cell_volume 1010.34(5)
_computing_cell_refinement 'HKL Scalepack (Otwinowski & Minor, 1997)'
_computing_data_collection 'KappaCCD (Nonius B. V., 1998)'
_computing_data_reduction 'HKL Denzo (Otwinowski & Minor, 1997) & maXus (Mackay et al., 1998)'
_computing_molecular_graphics 'Bruker SHELXTL V5.1 (Sheldrick, 1998)'
_computing_publication_material 'SHELXL-97 (Sheldrick, 1997)'
_computing_structure_refinement 'SHELXL-97 (Sheldrick, 1997)'
_computing_structure_solution 'SHELXS-97 (Sheldrick, 1997)'
_diffrn_ambient_temperature 293(2)
_diffrn_detector_area_resol_mean 0.76
_diffrn_measured_fraction_theta_full 0.989
_diffrn_measured_fraction_theta_max 0.989
_diffrn_measurement_device_type 'NONIUS KappaCCD'
_diffrn_measurement_method CCD
_diffrn_radiation_monochromator graphite
_diffrn_radiation_source 'fine-focus sealed tube'
_diffrn_radiation_type MoK\a
_diffrn_radiation_wavelength 0.71073
_diffrn_reflns_av_R_equivalents 0.0454
_diffrn_reflns_av_sigmaI/netI 0.0573
_diffrn_reflns_limit_h_max 7
_diffrn_reflns_limit_h_min -7
_diffrn_reflns_limit_k_max 17
_diffrn_reflns_limit_k_min -17
_diffrn_reflns_limit_l_max 18
_diffrn_reflns_limit_l_min -18
_diffrn_reflns_number 18322
_diffrn_reflns_theta_full 27.46
_diffrn_reflns_theta_max 27.46
_diffrn_reflns_theta_min 3.42
_exptl_absorpt_coefficient_mu 0.753
_exptl_absorpt_correction_T_max 0.862
_exptl_absorpt_correction_T_min 0.829
_exptl_absorpt_correction_type empirical
_exptl_absorpt_process_details '(Blessing, 1995, 1997)'
_exptl_crystal_colour blue
_exptl_crystal_density_diffrn 1.557
_exptl_crystal_density_method 'not measured'
_exptl_crystal_description block
_exptl_crystal_F_000 489
_exptl_crystal_size_max 0.25
_exptl_crystal_size_mid 0.20
_exptl_crystal_size_min 0.20
_refine_diff_density_max 0.504
_refine_diff_density_min -0.429
_refine_diff_density_rms 0.065
_refine_ls_extinction_coef 0.009(3)
_refine_ls_extinction_expression Fc^*^=kFc[1+0.001xFc^2^\l^3^/sin(2\q)]^-1/4^
_refine_ls_extinction_method SHELXL
_refine_ls_goodness_of_fit_ref 0.973
_refine_ls_hydrogen_treatment constr
_refine_ls_matrix_type full
_refine_ls_number_parameters 286
_refine_ls_number_reflns 4581
_refine_ls_number_restraints 0
_refine_ls_restrained_S_all 0.973
_refine_ls_R_factor_all 0.0763
_refine_ls_R_factor_gt 0.0464
_refine_ls_shift/su_max 0.000
_refine_ls_shift/su_mean 0.000
_refine_ls_structure_factor_coef Fsqd
_refine_ls_weighting_details 'calc w=1/[\s^2^(Fo^2^)+(0.0852P)^2^+0.0000P] where P=(Fo^2^+2Fc^2^)/3'
_refine_ls_weighting_scheme calc
_refine_ls_wR_factor_gt 0.1262
_refine_ls_wR_factor_ref 0.1358
_reflns_number_gt 3030
_reflns_number_total 4581
_reflns_threshold_expression >2sigma(I)
_cod_data_source_file b810245g.txt
_cod_data_source_block last-2
_cod_original_sg_symbol_H-M P-1
_cod_database_code 7202335

loop_
_symmetry_equiv_pos_as_xyz
'x, y, z'
'-x, -y, -z'

loop_
_atom_site_label
_atom_site_type_symbol
_atom_site_fract_x
_atom_site_fract_y
_atom_site_fract_z
_atom_site_U_iso_or_equiv
_atom_site_adp_type
_atom_site_occupancy
_atom_site_symmetry_multiplicity
_atom_site_calc_flag
_atom_site_refinement_flags
_atom_site_disorder_assembly
_atom_site_disorder_group
Cu2 Cu 0.0000 0.0000 0.0000 0.03365(18) Uani 1 2 d S . .
Cl1 Cl 0.3877(2) -0.28628(10) 0.33507(7) 0.0812(3) Uani 1 1 d . . .
O1 O 0.1445(3) -0.10273(14) 0.04684(13) 0.0378(4) Uani 1 1 d . . .
O2 O -0.0686(3) 0.09170(14) 0.13281(12) 0.0390(4) Uani 1 1 d . . .
O3 O -0.4761(4) 0.2579(2) 0.25799(19) 0.0806(8) Uani 1 1 d . . .
O4 O 0.4098(5) 0.1113(2) 0.0540(2) 0.0574(6) Uani 1 1 d . . .
O5 O 0.3614(8) -0.2091(4) 0.2965(4) 0.185(3) Uani 1 1 d . . .
O6 O 0.5714(11) -0.3438(7) 0.3062(5) 0.239(3) Uani 1 1 d . . .
O7 O 0.1870(9) -0.3664(4) 0.2958(3) 0.1545(19) Uani 1 1 d . . .
O8 O 0.4471(9) -0.2359(3) 0.4403(2) 0.1488(18) Uani 1 1 d . . .
N1 N 0.0174(4) -0.20132(17) 0.03001(15) 0.0341(5) Uani 1 1 d . . .
N2 N -0.0517(4) 0.05685(18) 0.20753(15) 0.0371(5) Uani 1 1 d . . .
N3 N -0.2601(5) 0.3034(2) 0.3146(2) 0.0595(7) Uani 1 1 d . . .
C1 C -0.1035(5) -0.2753(2) -0.0646(2) 0.0423(6) Uani 1 1 d . . .
H1A H -0.1022 -0.2591 -0.1205 0.051 Uiso 1 1 calc R . .
C2 C -0.2292(5) -0.3751(2) -0.0795(2) 0.0479(7) Uani 1 1 d . . .
H2A H -0.3124 -0.4263 -0.1457 0.057 Uiso 1 1 calc R . .
C3 C -0.2345(5) -0.4010(2) 0.0030(2) 0.0448(7) Uani 1 1 d . . .
C4 C -0.3802(6) -0.5081(2) -0.0111(3) 0.0529(7) Uani 1 1 d . . .
H4A H -0.2975 -0.5347 0.0350 0.063 Uiso 1 1 calc R . .
H4B H -0.4000 -0.5649 -0.0815 0.063 Uiso 1 1 calc R . .
C5 C -0.1063(6) -0.3223(3) 0.0985(2) 0.0531(8) Uani 1 1 d . . .
H5A H -0.1057 -0.3363 0.1557 0.064 Uiso 1 1 calc R . .
C6 C 0.0201(5) -0.2243(2) 0.1113(2) 0.0473(7) Uani 1 1 d . . .
H6A H 0.1087 -0.1730 0.1765 0.057 Uiso 1 1 calc R . .
C7 C -0.2446(6) -0.0007(3) 0.2141(2) 0.0506(7) Uani 1 1 d . . .
H7A H -0.3861 -0.0187 0.1660 0.061 Uiso 1 1 calc R . .
C8 C -0.2306(7) -0.0322(3) 0.2918(2) 0.0653(10) Uani 1 1 d . . .
H8A H -0.3642 -0.0725 0.2956 0.078 Uiso 1 1 calc R . .
C9 C -0.0232(8) -0.0059(3) 0.3653(2) 0.0686(11) Uani 1 1 d . . .
C10 C -0.0046(12) -0.0399(3) 0.4523(3) 0.121(2) Uani 1 1 d . . .
H10A H -0.1386 -0.0989 0.4341 0.145 Uiso 1 1 calc R . .
H10B H 0.1354 -0.0721 0.4555 0.145 Uiso 1 1 calc R . .
C11 C 0.1682(7) 0.0547(3) 0.3562(2) 0.0630(9) Uani 1 1 d . . .
H11A H 0.3107 0.0750 0.4043 0.076 Uiso 1 1 calc R . .
C12 C 0.1512(6) 0.0858(2) 0.2764(2) 0.0476(7) Uani 1 1 d . . .
H12A H 0.2817 0.1268 0.2711 0.057 Uiso 1 1 calc R . .
C13 C -0.1806(6) 0.2837(3) 0.3965(3) 0.0619(9) Uani 1 1 d . . .
H13A H -0.2784 0.2355 0.4106 0.074 Uiso 1 1 calc R . .
C14 C 0.0360(6) 0.3317(3) 0.4581(3) 0.0604(8) Uani 1 1 d . . .
H14A H 0.0849 0.3162 0.5139 0.072 Uiso 1 1 calc R . .
C15 C 0.1881(6) 0.4043(3) 0.4396(2) 0.0534(8) Uani 1 1 d . . .
C16 C 0.4284(6) 0.4580(3) 0.5117(3) 0.0603(8) Uani 1 1 d . . .
H16A H 0.5163 0.3994 0.5083 0.072 Uiso 1 1 calc R . .
H16B H 0.4092 0.4957 0.5819 0.072 Uiso 1 1 calc R . .
C17 C 0.1037(6) 0.4233(3) 0.3557(3) 0.0652(9) Uani 1 1 d . . .
H17A H 0.1995 0.4708 0.3401 0.078 Uiso 1 1 calc R . .
C18 C -0.1201(7) 0.3732(3) 0.2942(3) 0.0707(10) Uani 1 1 d . . .
H18A H -0.1739 0.3879 0.2384 0.085 Uiso 1 1 calc R . .
H1W H 0.452(6) 0.164(3) 0.115(3) 0.052(10) Uiso 1 1 d . . .
H2W H 0.521(8) 0.101(4) 0.036(3) 0.082(16) Uiso 1 1 d . . .

loop_
_atom_site_aniso_label
_atom_site_aniso_U_11
_atom_site_aniso_U_22
_atom_site_aniso_U_33
_atom_site_aniso_U_23
_atom_site_aniso_U_13
_atom_site_aniso_U_12
Cu2 0.0473(3) 0.0339(3) 0.0254(2) 0.01801(19) 0.01005(19) 0.0074(2)
Cl1 0.0842(7) 0.0970(7) 0.0620(5) 0.0513(6) -0.0086(5) -0.0139(6)
O1 0.0430(11) 0.0345(9) 0.0385(9) 0.0222(8) 0.0038(8) 0.0001(8)
O2 0.0579(12) 0.0404(10) 0.0280(8) 0.0220(8) 0.0145(8) 0.0107(9)
O3 0.0522(15) 0.0948(19) 0.0598(15) 0.0087(14) 0.0097(12) -0.0134(14)
O4 0.0460(15) 0.0576(15) 0.0546(15) 0.0143(12) 0.0072(12) 0.0059(12)
O5 0.161(4) 0.215(5) 0.193(4) 0.182(4) -0.090(3) -0.099(4)
O6 0.179(5) 0.379(10) 0.187(6) 0.115(6) 0.084(4) 0.150(6)
O7 0.154(4) 0.129(3) 0.157(4) 0.088(3) -0.042(3) -0.051(3)
O8 0.262(5) 0.097(2) 0.0542(18) 0.0310(18) -0.025(2) 0.006(3)
N1 0.0387(12) 0.0339(11) 0.0334(11) 0.0192(10) 0.0074(9) 0.0046(9)
N2 0.0498(14) 0.0383(12) 0.0249(10) 0.0159(9) 0.0111(10) 0.0035(10)
N3 0.0517(17) 0.0574(16) 0.0486(15) 0.0042(13) 0.0183(13) -0.0023(13)
C1 0.0537(18) 0.0393(14) 0.0355(14) 0.0183(12) 0.0109(13) 0.0073(13)
C2 0.0581(19) 0.0391(16) 0.0400(15) 0.0146(13) 0.0074(14) 0.0014(14)
C3 0.0452(17) 0.0389(15) 0.0581(17) 0.0265(14) 0.0178(14) 0.0087(13)
C4 0.0557(19) 0.0402(16) 0.069(2) 0.0291(16) 0.0191(16) 0.0053(14)
C5 0.069(2) 0.0511(17) 0.0476(17) 0.0335(15) 0.0110(15) -0.0003(15)
C6 0.0586(19) 0.0478(16) 0.0359(14) 0.0248(13) 0.0016(13) -0.0009(14)
C7 0.0565(19) 0.0540(18) 0.0439(15) 0.0257(14) 0.0151(14) -0.0029(15)
C8 0.092(3) 0.061(2) 0.0479(18) 0.0302(16) 0.0279(19) -0.0064(19)
C9 0.126(3) 0.0502(18) 0.0338(16) 0.0237(15) 0.0241(19) 0.002(2)
C10 0.263(7) 0.071(3) 0.0408(18) 0.039(2) 0.040(3) 0.010(3)
C11 0.089(3) 0.060(2) 0.0308(14) 0.0216(15) -0.0060(15) 0.0021(18)
C12 0.0571(19) 0.0475(16) 0.0338(14) 0.0182(13) 0.0056(13) -0.0013(14)
C13 0.060(2) 0.0436(17) 0.072(2) 0.0160(17) 0.0225(18) -0.0019(16)
C14 0.063(2) 0.0468(17) 0.068(2) 0.0225(16) 0.0175(18) 0.0064(16)
C15 0.0490(19) 0.0428(16) 0.0571(18) 0.0093(15) 0.0188(15) 0.0073(14)
C16 0.057(2) 0.0556(19) 0.070(2) 0.0261(17) 0.0233(17) 0.0113(16)
C17 0.061(2) 0.064(2) 0.064(2) 0.0218(18) 0.0256(18) -0.0057(18)
C18 0.060(2) 0.091(3) 0.0526(19) 0.0253(19) 0.0183(17) -0.003(2)

loop_
_atom_type_symbol
_atom_type_description
_atom_type_scat_dispersion_real
_atom_type_scat_dispersion_imag
_atom_type_scat_source
C C 0.0033 0.0016 'International Tables Vol C Tables 4.2.6.8 and 6.1.1.4'
H H 0.0000 0.0000 'International Tables Vol C Tables 4.2.6.8 and 6.1.1.4'
N N 0.0061 0.0033 'International Tables Vol C Tables 4.2.6.8 and 6.1.1.4'
O O 0.0106 0.0060 'International Tables Vol C Tables 4.2.6.8 and 6.1.1.4'
Cl Cl 0.1484 0.1585 'International Tables Vol C Tables 4.2.6.8 and 6.1.1.4'
Cu Cu 0.3201 1.2651 'International Tables Vol C Tables 4.2.6.8 and 6.1.1.4'

loop_
_geom_angle_atom_site_label_1
_geom_angle_atom_site_label_2
_geom_angle_atom_site_label_3
_geom_angle
_geom_angle_site_symmetry_1
_geom_angle_site_symmetry_3
_geom_angle_publ_flag
O2 Cu2 O2 180.00(10) 2 . ?
O2 Cu2 O1 94.81(7) 2 2 ?
O2 Cu2 O1 85.19(7) . 2 ?
O2 Cu2 O1 85.19(7) 2 . ?
O2 Cu2 O1 94.81(7) . . ?
O1 Cu2 O1 180.00(8) 2 . ?
O8 Cl1 O7 112.4(3) . . ?
O8 Cl1 O5 111.4(3) . . ?
O7 Cl1 O5 109.4(2) . . ?
O8 Cl1 O6 104.5(3) . . ?
O7 Cl1 O6 106.1(4) . . ?
O5 Cl1 O6 112.8(4) . . ?
N1 O1 Cu2 121.00(14) . . ?
N2 O2 Cu2 120.63(14) . . ?
H1W O4 H2W 105(4) . . ?
C1 N1 C6 120.6(2) . . ?
C1 N1 O1 121.38(19) . . ?
C6 N1 O1 118.0(2) . . ?
C12 N2 C7 121.6(2) . . ?
C12 N2 O2 119.2(2) . . ?
C7 N2 O2 119.1(2) . . ?
O3 N3 C18 120.5(3) . . ?
O3 N3 C13 120.2(3) . . ?
C18 N3 C13 119.3(3) . . ?
N1 C1 C2 120.1(2) . . ?
N1 C1 H1A 120.0 . . ?
C2 C1 H1A 120.0 . . ?
C1 C2 C3 121.0(3) . . ?
C1 C2 H2A 119.5 . . ?
C3 C2 H2A 119.5 . . ?
C5 C3 C2 116.6(3) . . ?
C5 C3 C4 121.6(3) . . ?
C2 C3 C4 121.8(3) . . ?
C3 C4 C4 112.0(3) . 2_445 ?
C3 C4 H4A 109.2 . . ?
C4 C4 H4A 109.2 2_445 . ?
C3 C4 H4B 109.2 . . ?
C4 C4 H4B 109.2 2_445 . ?
H4A C4 H4B 107.9 . . ?
C6 C5 C3 121.4(3) . . ?
C6 C5 H5A 119.3 . . ?
C3 C5 H5A 119.3 . . ?
N1 C6 C5 120.2(3) . . ?
N1 C6 H6A 119.9 . . ?
C5 C6 H6A 119.9 . . ?
N2 C7 C8 119.3(3) . . ?
N2 C7 H7A 120.3 . . ?
C8 C7 H7A 120.3 . . ?
C7 C8 C9 121.9(3) . . ?
C7 C8 H8A 119.0 . . ?
C9 C8 H8A 119.0 . . ?
C11 C9 C8 116.5(3) . . ?
C11 C9 C10 120.8(4) . . ?
C8 C9 C10 122.7(4) . . ?
C10 C10 C9 117.9(5) 2_556 . ?
C10 C10 H10A 107.8 2_556 . ?
C9 C10 H10A 107.8 . . ?
C10 C10 H10B 107.8 2_556 . ?
C9 C10 H10B 107.8 . . ?
H10A C10 H10B 107.2 . . ?
C9 C11 C12 120.8(3) . . ?
C9 C11 H11A 119.6 . . ?
C12 C11 H11A 119.6 . . ?
N2 C12 C11 119.8(3) . . ?
N2 C12 H12A 120.1 . . ?
C11 C12 H12A 120.1 . . ?
C14 C13 N3 121.9(3) . . ?
C14 C13 H13A 119.1 . . ?
N3 C13 H13A 119.1 . . ?
C13 C14 C15 120.9(3) . . ?
C13 C14 H14A 119.6 . . ?
C15 C14 H14A 119.6 . . ?
C17 C15 C14 116.3(3) . . ?
C17 C15 C16 124.5(3) . . ?
C14 C15 C16 119.2(3) . . ?
C15 C16 C16 114.4(4) . 2_666 ?
C15 C16 H16A 108.7 . . ?
C16 C16 H16A 108.7 2_666 . ?
C15 C16 H16B 108.7 . . ?
C16 C16 H16B 108.7 2_666 . ?
H16A C16 H16B 107.6 . . ?
C15 C17 C18 121.5(3) . . ?
C15 C17 H17A 119.3 . . ?
C18 C17 H17A 119.3 . . ?
N3 C18 C17 120.2(3) . . ?
N3 C18 H18A 119.9 . . ?
C17 C18 H18A 119.9 . . ?

loop_
_geom_bond_atom_site_label_1
_geom_bond_atom_site_label_2
_geom_bond_distance
_geom_bond_site_symmetry_2
_geom_bond_publ_flag
Cu2 O2 1.9541(16) 2 ?
Cu2 O2 1.9541(16) . ?
Cu2 O1 1.9751(16) 2 ?
Cu2 O1 1.9751(16) . ?
Cl1 O8 1.361(3) . ?
Cl1 O7 1.367(4) . ?
Cl1 O5 1.377(4) . ?
Cl1 O6 1.410(6) . ?
O1 N1 1.350(3) . ?
O2 N2 1.349(2) . ?
O3 N3 1.317(4) . ?
O4 H1W 0.85(3) . ?
O4 H2W 0.75(5) . ?
N1 C1 1.335(3) . ?
N1 C6 1.345(3) . ?
N2 C12 1.327(4) . ?
N2 C7 1.344(3) . ?
N3 C18 1.340(4) . ?
N3 C13 1.350(5) . ?
C1 C2 1.370(4) . ?
C1 H1A 0.9300 . ?
C2 C3 1.391(4) . ?
C2 H2A 0.9300 . ?
C3 C5 1.373(4) . ?
C3 C4 1.507(4) . ?
C4 C4 1.513(6) 2_445 ?
C4 H4A 0.9700 . ?
C4 H4B 0.9700 . ?
C5 C6 1.362(4) . ?
C5 H5A 0.9300 . ?
C6 H6A 0.9300 . ?
C7 C8 1.361(4) . ?
C7 H7A 0.9300 . ?
C8 C9 1.386(5) . ?
C8 H8A 0.9300 . ?
C9 C11 1.376(5) . ?
C9 C10 1.512(4) . ?
C10 C10 1.345(8) 2_556 ?
C10 H10A 0.9700 . ?
C10 H10B 0.9700 . ?
C11 C12 1.387(4) . ?
C11 H11A 0.9300 . ?
C12 H12A 0.9300 . ?
C13 C14 1.345(5) . ?
C13 H13A 0.9300 . ?
C14 C15 1.393(4) . ?
C14 H14A 0.9300 . ?
C15 C17 1.377(5) . ?
C15 C16 1.510(5) . ?
C16 C16 1.522(6) 2_666 ?
C16 H16A 0.9700 . ?
C16 H16B 0.9700 . ?
C17 C18 1.381(5) . ?
C17 H17A 0.9300 . ?
C18 H18A 0.9300 . ?
